data_2231110
loop_
_publ_author_name
'Shen, Fei'
'Zhu, Jing'
'Wang, Lu-lu'
'Wang, Kai'
'Yang, Wen-ge'

_publ_section_title
;
 3,4-Dihydroxyphenethyl acetate
;
_journal_coeditor_code HB5912
_journal_issue 8
_journal_name_full 'Acta Crystallographica Section E'
_journal_page_first o1996
_journal_paper_doi 10.1107/S1600536811026730
_journal_volume 67
_journal_year 2011
_chemical_formula_iupac 'C10 H12 O4'
_chemical_formula_moiety 'C10 H12 O4'
_chemical_formula_sum 'C10 H12 O4'
_chemical_formula_weight 196.20
_chemical_name_systematic
;
3,4-Dihydroxyphenethyl acetate
;
_space_group_IT_number 14
_symmetry_cell_setting monoclinic
_symmetry_space_group_name_Hall '-P 2yn'
_symmetry_space_group_name_H-M 'P 1 21/n 1'
_atom_sites_solution_hydrogens geom
_atom_sites_solution_primary direct
_atom_sites_solution_secondary difmap
_audit_creation_method SHELXL-97
_cell_angle_alpha 90.00
_cell_angle_beta 114.50(3)
_cell_angle_gamma 90.00
_cell_formula_units_Z 4
_cell_length_a 11.088(2)
_cell_length_b 7.7100(15)
_cell_length_c 12.687(3)
_cell_measurement_reflns_used 25
_cell_measurement_temperature 293(2)
_cell_measurement_theta_max 13
_cell_measurement_theta_min 9
_cell_volume 986.9(4)
_computing_cell_refinement 'CAD-4 EXPRESS (Enraf--Nonius, 1994)'
_computing_data_collection 'CAD-4 EXPRESS (Enraf--Nonius, 1994)'
_computing_data_reduction 'XCAD4 (Harms & Wocadlo, 1995)'
_computing_molecular_graphics 'SHELXTL (Sheldrick, 2008)'
_computing_publication_material 'PLATON (Spek, 2009)'
_computing_structure_refinement 'SHELXS97 (Sheldrick, 2008)'
_computing_structure_solution 'SHELXS97 (Sheldrick, 2008)'
_diffrn_ambient_temperature 293(2)
_diffrn_measured_fraction_theta_full 0.998
_diffrn_measured_fraction_theta_max 0.998
_diffrn_measurement_device_type 'Enraf--Nonius CAD-4'
_diffrn_measurement_method \w/2\q
_diffrn_radiation_monochromator graphite
_diffrn_radiation_source 'fine-focus sealed tube'
_diffrn_radiation_type MoK\a
_diffrn_radiation_wavelength 0.71073
_diffrn_reflns_av_R_equivalents 0.0253
_diffrn_reflns_av_sigmaI/netI 0.0263
_diffrn_reflns_limit_h_max 13
_diffrn_reflns_limit_h_min 0
_diffrn_reflns_limit_k_max 9
_diffrn_reflns_limit_k_min -9
_diffrn_reflns_limit_l_max 13
_diffrn_reflns_limit_l_min -15
_diffrn_reflns_number 3672
_diffrn_reflns_theta_full 25.42
_diffrn_reflns_theta_max 25.42
_diffrn_reflns_theta_min 2.06
_diffrn_standards_decay_% 1
_diffrn_standards_interval_count 200
_diffrn_standards_interval_time 2
_diffrn_standards_number 3
_exptl_absorpt_coefficient_mu 0.102
_exptl_absorpt_correction_T_max 0.990
_exptl_absorpt_correction_T_min 0.970
_exptl_absorpt_correction_type psi-scan
_exptl_absorpt_process_details '(North <i>et al.</i>, 1968)'
_exptl_crystal_colour colorless
_exptl_crystal_density_diffrn 1.320
_exptl_crystal_density_method 'not measured'
_exptl_crystal_description block
_exptl_crystal_F_000 416
_exptl_crystal_size_max 0.30
_exptl_crystal_size_mid 0.20
_exptl_crystal_size_min 0.10
_refine_diff_density_max 0.280
_refine_diff_density_min -0.212
_refine_ls_extinction_coef 0.113(13)
_refine_ls_extinction_expression Fc^*^=kFc[1+0.001xFc^2^\l^3^/sin(2\q)]^-1/4^
_refine_ls_extinction_method 'SHELXS97 (Sheldrick, 2008)'
_refine_ls_goodness_of_fit_ref 1.006
_refine_ls_hydrogen_treatment constr
_refine_ls_matrix_type full
_refine_ls_number_parameters 129
_refine_ls_number_reflns 1819
_refine_ls_number_restraints 0
_refine_ls_restrained_S_all 1.006
_refine_ls_R_factor_all 0.0581
_refine_ls_R_factor_gt 0.0462
_refine_ls_shift/su_max 0.000
_refine_ls_shift/su_mean 0.000
_refine_ls_structure_factor_coef Fsqd
_refine_ls_weighting_details 'calc w=1/[\s^2^(Fo^2^)+(0.1000P)^2^+0.1100P] where P=(Fo^2^+2Fc^2^)/3'
_refine_ls_weighting_scheme calc
_refine_ls_wR_factor_gt 0.1331
_refine_ls_wR_factor_ref 0.1463
_reflns_number_gt 1439
_reflns_number_total 1819
_reflns_threshold_expression I>2\s(I)
_cod_data_source_file hb5912.cif
_cod_data_source_block I
_cod_original_cell_volume 986.9(3)
_cod_original_sg_symbol_H-M 'P 21/n'
_cod_database_code 2231110
_cod_database_fobs_code 2231110

loop_
_symmetry_equiv_pos_as_xyz
'x, y, z'
'-x+1/2, y+1/2, -z+1/2'
'-x, -y, -z'
'x-1/2, -y-1/2, z-1/2'

loop_
_atom_site_type_symbol
_atom_site_label
_atom_site_fract_x
_atom_site_fract_y
_atom_site_fract_z
_atom_site_U_iso_or_equiv
_atom_site_adp_type
_atom_site_calc_flag
_atom_site_refinement_flags
_atom_site_occupancy
_atom_site_symmetry_multiplicity
O O1 0.82657(16) 0.1555(2) -0.06613(11) 0.0744(5) Uani d . 1 1
H H1A 0.8814 0.0814 -0.0619 0.112 Uiso calc R 1 1
C C1 0.61846(18) 0.1594(2) 0.09171(14) 0.0500(5) Uani d . 1 1
H H1B 0.5326 0.1915 0.0787 0.060 Uiso calc R 1 1
O O2 0.99568(12) 0.0172(2) 0.13823(10) 0.0600(4) Uani d . 1 1
H H2A 1.0401 -0.0162 0.2045 0.090 Uiso calc R 1 1
C C2 0.6604(2) 0.1768(3) 0.00363(14) 0.0551(5) Uani d . 1 1
H H2B 0.6023 0.2195 -0.0681 0.066 Uiso calc R 1 1
O O3 0.67398(12) 0.1071(2) 0.48254(10) 0.0591(4) Uani d . 1 1
C C3 0.78691(19) 0.1315(2) 0.02105(14) 0.0493(5) Uani d . 1 1
O O4 0.85894(13) 0.0936(2) 0.64219(11) 0.0667(5) Uani d . 1 1
C C4 0.87258(17) 0.0653(2) 0.12809(14) 0.0444(4) Uani d . 1 1
C C5 0.83054(17) 0.0485(2) 0.21595(13) 0.0435(4) Uani d . 1 1
H H5A 0.8886 0.0053 0.2875 0.052 Uiso calc R 1 1
C C6 0.70253(17) 0.0951(2) 0.19887(14) 0.0425(4) Uani d . 1 1
C C7 0.65213(17) 0.0689(3) 0.29153(14) 0.0498(5) Uani d . 1 1
H H7A 0.5705 0.1339 0.2703 0.060 Uiso calc R 1 1
H H7B 0.6312 -0.0529 0.2934 0.060 Uiso calc R 1 1
C C8 0.74690(17) 0.1231(2) 0.41116(15) 0.0490(5) Uani d . 1 1
H H8A 0.8242 0.0483 0.4398 0.059 Uiso calc R 1 1
H H8B 0.7757 0.2418 0.4109 0.059 Uiso calc R 1 1
C C9 0.73987(17) 0.0917(2) 0.59542(15) 0.0497(5) Uani d . 1 1
C C10 0.6508(2) 0.0698(4) 0.65552(17) 0.0706(7) Uani d . 1 1
H H10A 0.6997 0.0906 0.7369 0.106 Uiso calc R 1 1
H H10B 0.6163 -0.0463 0.6439 0.106 Uiso calc R 1 1
H H10C 0.5788 0.1508 0.6246 0.106 Uiso calc R 1 1

loop_
_atom_site_aniso_label
_atom_site_aniso_U_11
_atom_site_aniso_U_22
_atom_site_aniso_U_33
_atom_site_aniso_U_12
_atom_site_aniso_U_13
_atom_site_aniso_U_23
O1 0.0785(10) 0.1125(13) 0.0404(7) 0.0258(9) 0.0327(7) 0.0154(7)
C1 0.0448(9) 0.0593(11) 0.0435(9) 0.0051(8) 0.0162(8) -0.0028(7)
O2 0.0493(7) 0.0940(11) 0.0420(7) 0.0130(7) 0.0241(6) 0.0090(6)
C2 0.0565(11) 0.0675(12) 0.0346(9) 0.0115(9) 0.0122(8) 0.0035(8)
O3 0.0406(7) 0.1006(11) 0.0383(7) 0.0101(6) 0.0185(5) 0.0056(6)
C3 0.0586(11) 0.0581(11) 0.0337(8) 0.0033(8) 0.0217(8) -0.0002(7)
O4 0.0414(8) 0.1125(12) 0.0430(7) 0.0016(7) 0.0144(6) 0.0054(7)
C4 0.0455(9) 0.0515(10) 0.0373(8) 0.0000(7) 0.0184(7) -0.0019(7)
C5 0.0462(9) 0.0501(9) 0.0344(8) 0.0020(7) 0.0169(7) 0.0041(7)
C6 0.0436(9) 0.0458(9) 0.0386(9) -0.0013(7) 0.0176(7) -0.0026(7)
C7 0.0469(10) 0.0627(11) 0.0443(10) 0.0003(8) 0.0235(8) 0.0026(8)
C8 0.0439(9) 0.0641(11) 0.0438(9) 0.0065(8) 0.0231(8) 0.0074(8)
C9 0.0414(10) 0.0702(12) 0.0380(9) 0.0037(8) 0.0170(7) -0.0026(8)
C10 0.0529(12) 0.1190(19) 0.0459(11) -0.0016(12) 0.0264(9) -0.0075(11)

loop_
_atom_type_symbol
_atom_type_description
_atom_type_scat_dispersion_real
_atom_type_scat_dispersion_imag
_atom_type_scat_source
C C 0.0033 0.0016 'International Tables Vol C Tables 4.2.6.8 and 6.1.1.4'
H H 0.0000 0.0000 'International Tables Vol C Tables 4.2.6.8 and 6.1.1.4'
O O 0.0106 0.0060 'International Tables Vol C Tables 4.2.6.8 and 6.1.1.4'

loop_
_geom_angle_atom_site_label_1
_geom_angle_atom_site_label_2
_geom_angle_atom_site_label_3
_geom_angle
C3 O1 H1A 109.5
C6 C1 C2 120.88(16)
C6 C1 H1B 119.6
C2 C1 H1B 119.6
C4 O2 H2A 109.5
C3 C2 C1 120.62(16)
C3 C2 H2B 119.7
C1 C2 H2B 119.7
C9 O3 C8 119.11(13)
O1 C3 C2 119.20(16)
O1 C3 C4 121.50(17)
C2 C3 C4 119.29(16)
O2 C4 C5 123.78(16)
O2 C4 C3 116.22(15)
C5 C4 C3 119.99(16)
C4 C5 C6 120.92(16)
C4 C5 H5A 119.5
C6 C5 H5A 119.5
C1 C6 C5 118.30(15)
C1 C6 C7 119.81(15)
C5 C6 C7 121.82(15)
C8 C7 C6 114.80(14)
C8 C7 H7A 108.6
C6 C7 H7A 108.6
C8 C7 H7B 108.6
C6 C7 H7B 108.6
H7A C7 H7B 107.5
O3 C8 C7 105.67(13)
O3 C8 H8A 110.6
C7 C8 H8A 110.6
O3 C8 H8B 110.6
C7 C8 H8B 110.6
H8A C8 H8B 108.7
O4 C9 O3 122.44(17)
O4 C9 C10 125.14(16)
O3 C9 C10 112.42(15)
C9 C10 H10A 109.5
C9 C10 H10B 109.5
H10A C10 H10B 109.5
C9 C10 H10C 109.5
H10A C10 H10C 109.5
H10B C10 H10C 109.5

loop_
_geom_bond_atom_site_label_1
_geom_bond_atom_site_label_2
_geom_bond_distance
O1 C3 1.362(2)
O1 H1A 0.8200
C1 C6 1.383(2)
C1 C2 1.384(2)
C1 H1B 0.9300
O2 C4 1.368(2)
O2 H2A 0.8200
C2 C3 1.371(3)
C2 H2B 0.9300
O3 C9 1.316(2)
O3 C8 1.448(2)
C3 C4 1.392(2)
O4 C9 1.202(2)
C4 C5 1.381(2)
C5 C6 1.391(2)
C5 H5A 0.9300
C6 C7 1.510(2)
C7 C8 1.503(3)
C7 H7A 0.9700
C7 H7B 0.9700
C8 H8A 0.9700
C8 H8B 0.9700
C9 C10 1.487(2)
C10 H10A 0.9600
C10 H10B 0.9600
C10 H10C 0.9600

loop_
_geom_hbond_atom_site_label_D
_geom_hbond_atom_site_label_H
_geom_hbond_atom_site_label_A
_geom_hbond_site_symmetry_A
_geom_hbond_distance_DH
_geom_hbond_distance_HA
_geom_hbond_distance_DA
_geom_hbond_angle_DHA
_geom_hbond_publ_flag
O1 H1A O2 3_755 0.82 2.11 2.827(2) 145 yes
O2 H2A O4 3_756 0.82 1.89 2.7138(19) 179 yes
C10 H10A O1 1_556 0.96 2.36 3.316(3) 177 yes

loop_
_geom_torsion_atom_site_label_1
_geom_torsion_atom_site_label_2
_geom_torsion_atom_site_label_3
_geom_torsion_atom_site_label_4
_geom_torsion
C6 C1 C2 C3 -0.5(3)
C1 C2 C3 O1 -177.86(17)
C1 C2 C3 C4 0.9(3)
O1 C3 C4 O2 -3.4(3)
C2 C3 C4 O2 177.79(17)
O1 C3 C4 C5 177.72(17)
C2 C3 C4 C5 -1.0(3)
O2 C4 C5 C6 -178.03(16)
C3 C4 C5 C6 0.7(3)
C2 C1 C6 C5 0.1(3)
C2 C1 C6 C7 -176.88(17)
C4 C5 C6 C1 -0.2(3)
C4 C5 C6 C7 176.70(15)
C1 C6 C7 C8 -138.32(18)
C5 C6 C7 C8 44.8(2)
C9 O3 C8 C7 158.48(17)
C6 C7 C8 O3 173.27(15)
C8 O3 C9 O4 1.5(3)
C8 O3 C9 C10 -177.75(18)

loop_
_cod_related_entry_id
_cod_related_entry_database
_cod_related_entry_code
1 ChemSpider 136756
